data_4510328
loop_
_publ_author_name
'Xu, Bing'
'Xie, Juan'
'Hu, Huai-Ming'
'Yang, Xiao-Le'
'Dong, Fa-Xin'
'Yang, Meng-Lin'
'Xue, Gang-Lin'

_publ_section_title
;
 Synthesis, Crystal Structure, and Luminescence of Zn/Cd Coordination
 Polymers with a New Fuctionalized Terpyridyl Carboxylate Ligand
;
_journal_issue 4
_journal_name_full 'Crystal Growth &amp; Design'
_journal_page_first 1629
_journal_paper_doi 10.1021/cg4016977
_journal_volume 14
_journal_year 2014
_chemical_formula_moiety '2(C30 H19 N3 O7 Zn2), 2(O0.50)'
_chemical_formula_sum 'C30 H19 N3 O7.5 Zn2'
_chemical_formula_weight 672.22
_chemical_name_systematic
;

 ?

;
_space_group_IT_number 15
_symmetry_cell_setting monoclinic
_symmetry_space_group_name_Hall '-C 2yc'
_symmetry_space_group_name_H-M 'C 1 2/c 1'
_atom_sites_solution_hydrogens geom
_atom_sites_solution_primary direct
_atom_sites_solution_secondary difmap
_audit_creation_method SHELXL-97
_cell_angle_alpha 90.00
_cell_angle_beta 112.564(8)
_cell_angle_gamma 90.00
_cell_formula_units_Z 8
_cell_length_a 23.798(8)
_cell_length_b 19.705(8)
_cell_length_c 13.445(5)
_cell_measurement_reflns_used 3613
_cell_measurement_temperature 296(2)
_cell_measurement_theta_max 24.64
_cell_measurement_theta_min 2.40
_cell_volume 5822(4)
_computing_cell_refinement 'Bruker SMART'
_computing_data_collection 'Bruker SMART'
_computing_data_reduction 'Bruker SAINT'
_computing_molecular_graphics 'Bruker SHELXTL'
_computing_publication_material 'Bruker SHELXTL'
_computing_structure_refinement 'SHELXL-97 (Sheldrick, 1997)'
_computing_structure_solution 'SHELXS-97 (Sheldrick, 1990)'
_diffrn_ambient_temperature 296(2)
_diffrn_detector_area_resol_mean 512
_diffrn_measured_fraction_theta_full 0.998
_diffrn_measured_fraction_theta_max 0.998
_diffrn_measurement_device_type 'CCD area detector'
_diffrn_measurement_method 'phi and omega scans'
_diffrn_radiation_monochromator graphite
_diffrn_radiation_source 'fine-focus sealed tube'
_diffrn_radiation_type MoK\a
_diffrn_radiation_wavelength 0.71073
_diffrn_reflns_av_R_equivalents 0.0393
_diffrn_reflns_av_sigmaI/netI 0.0440
_diffrn_reflns_limit_h_max 28
_diffrn_reflns_limit_h_min -28
_diffrn_reflns_limit_k_max 23
_diffrn_reflns_limit_k_min -23
_diffrn_reflns_limit_l_max 10
_diffrn_reflns_limit_l_min -16
_diffrn_reflns_number 14522
_diffrn_reflns_theta_full 25.05
_diffrn_reflns_theta_max 25.05
_diffrn_reflns_theta_min 2.41
_diffrn_standards_decay_% 0
_diffrn_standards_interval_count 0
_diffrn_standards_interval_time 0
_diffrn_standards_number 0
_exptl_absorpt_coefficient_mu 1.701
_exptl_absorpt_correction_T_max 0.820
_exptl_absorpt_correction_T_min 0.695
_exptl_absorpt_correction_type multi-scan
_exptl_absorpt_process_details sadabs
_exptl_crystal_colour colorless
_exptl_crystal_density_diffrn 1.534
_exptl_crystal_density_method 'not measured'
_exptl_crystal_description block
_exptl_crystal_F_000 2720
_exptl_crystal_size_max 0.20
_exptl_crystal_size_mid 0.16
_exptl_crystal_size_min 0.12
_refine_diff_density_max 0.682
_refine_diff_density_min -0.327
_refine_diff_density_rms 0.071
_refine_ls_extinction_method none
_refine_ls_goodness_of_fit_ref 1.050
_refine_ls_hydrogen_treatment mixed
_refine_ls_matrix_type full
_refine_ls_number_parameters 391
_refine_ls_number_reflns 5160
_refine_ls_number_restraints 1
_refine_ls_restrained_S_all 1.051
_refine_ls_R_factor_all 0.0537
_refine_ls_R_factor_gt 0.0402
_refine_ls_shift/su_max 0.001
_refine_ls_shift/su_mean 0.000
_refine_ls_structure_factor_coef Fsqd
_refine_ls_weighting_details 'calc w=1/[\s^2^(Fo^2^)+(0.0611P)^2^+1.4691P] where P=(Fo^2^+2Fc^2^)/3'
_refine_ls_weighting_scheme calc
_refine_ls_wR_factor_gt 0.1049
_refine_ls_wR_factor_ref 0.1118
_reflns_number_gt 4053
_reflns_number_total 5160
_reflns_threshold_expression >2sigma(I)
_cod_data_source_file cg4016977_si_005.cif
_cod_data_source_block 1
_cod_depositor_comments
;
The following automatic conversions were performed:

'_symmetry_cell_setting' value 'Monoclinic' changed to 'monoclinic'
according to
/usr/data/users/saulius/automatic-downloads/current/ACS/lib/dictionaries/cif_core.dic
dictionary named 'cif_core.dic' version 2.4.2 from 2011-04-26.

Automatic conversion script
Id: cif_fix_values 2281 2013-09-26 08:29:07Z andrius 
;
_cod_original_cell_volume 5822(3)
_cod_original_sg_symbol_H-M C2/c
_cod_original_formula_sum 'C30 H19 N3 O7.50 Zn2'
_cod_database_code 4510328

loop_
_symmetry_equiv_pos_as_xyz
'x, y, z'
'-x, y, -z+1/2'
'x+1/2, y+1/2, z'
'-x+1/2, y+1/2, -z+1/2'
'-x, -y, -z'
'x, -y, z-1/2'
'-x+1/2, -y+1/2, -z'
'x+1/2, -y+1/2, z-1/2'

loop_
_atom_site_label
_atom_site_type_symbol
_atom_site_fract_x
_atom_site_fract_y
_atom_site_fract_z
_atom_site_U_iso_or_equiv
_atom_site_adp_type
_atom_site_occupancy
_atom_site_symmetry_multiplicity
_atom_site_calc_flag
_atom_site_refinement_flags
Zn1 Zn 0.348665(16) 0.34316(2) -0.24999(3) 0.03770(14) Uani 1 1 d .
Zn2 Zn 0.407223(17) 0.18925(2) -0.19783(3) 0.04171(15) Uani 1 1 d .
N1 N 0.57763(12) 0.59356(14) 0.1825(2) 0.0408(7) Uani 1 1 d .
N2 N 0.36211(12) 0.52050(13) -0.0009(2) 0.0363(6) Uani 1 1 d .
N3 N 0.16071(12) 0.62376(15) -0.2159(2) 0.0430(7) Uani 1 1 d .
O1 O 0.34152(11) 0.30931(12) -0.11545(19) 0.0468(6) Uani 1 1 d .
O2 O 0.38723(13) 0.20952(14) -0.0711(2) 0.0614(8) Uani 1 1 d .
O3 O 0.47488(10) 0.12818(14) -0.1422(2) 0.0572(7) Uani 1 1 d .
O4 O 0.53674(13) 0.21658(15) -0.0909(3) 0.0731(9) Uani 1 1 d .
O5 O 0.75655(14) 0.1738(2) 0.1393(3) 0.0773(10) Uani 1 1 d .
O6 O 0.78637(14) 0.0720(2) 0.1895(3) 0.0995(13) Uani 1 1 d .
C1 C 0.57785(14) 0.52593(18) 0.1862(3) 0.0380(8) Uani 1 1 d .
H1 H 0.6150 0.5036 0.2176 0.046 Uiso 1 1 calc R
C2 C 0.52553(14) 0.48773(16) 0.1457(3) 0.0354(8) Uani 1 1 d .
H2 H 0.5278 0.4406 0.1499 0.042 Uiso 1 1 calc R
C3 C 0.46958(14) 0.51940(16) 0.0985(3) 0.0348(7) Uani 1 1 d .
C4 C 0.46997(16) 0.58947(17) 0.0924(3) 0.0469(9) Uani 1 1 d .
H4 H 0.4336 0.6129 0.0595 0.056 Uiso 1 1 calc R
C5 C 0.52367(16) 0.62447(19) 0.1347(3) 0.0520(10) Uani 1 1 d .
H5 H 0.5227 0.6716 0.1300 0.062 Uiso 1 1 calc R
C6 C 0.41016(14) 0.48317(16) 0.0591(2) 0.0329(7) Uani 1 1 d .
C7 C 0.40418(14) 0.41682(16) 0.0859(3) 0.0351(8) Uani 1 1 d .
H7 H 0.4385 0.3911 0.1239 0.042 Uiso 1 1 calc R
C8 C 0.34688(14) 0.38868(16) 0.0560(3) 0.0352(7) Uani 1 1 d .
C9 C 0.29753(15) 0.42789(16) -0.0042(3) 0.0384(8) Uani 1 1 d .
H9 H 0.2583 0.4106 -0.0254 0.046 Uiso 1 1 calc R
C10 C 0.30680(14) 0.49299(16) -0.0328(3) 0.0349(7) Uani 1 1 d .
C11 C 0.15216(15) 0.55674(18) -0.2131(3) 0.0447(9) Uani 1 1 d .
H11 H 0.1136 0.5391 -0.2516 0.054 Uiso 1 1 calc R
C12 C 0.19781(16) 0.51343(18) -0.1560(3) 0.0456(9) Uani 1 1 d .
H12 H 0.1899 0.4672 -0.1559 0.055 Uiso 1 1 calc R
C13 C 0.25574(14) 0.53762(16) -0.0984(3) 0.0351(7) Uani 1 1 d .
C14 C 0.26447(15) 0.60682(18) -0.1007(3) 0.0511(10) Uani 1 1 d .
H14 H 0.3027 0.6254 -0.0628 0.061 Uiso 1 1 calc R
C15 C 0.21664(16) 0.64827(19) -0.1588(4) 0.0547(11) Uani 1 1 d .
H15 H 0.2232 0.6948 -0.1587 0.066 Uiso 1 1 calc R
C16 C 0.33859(14) 0.31950(16) 0.0942(3) 0.0364(8) Uani 1 1 d .
C17 C 0.32396(19) 0.3158(2) 0.1845(3) 0.0574(11) Uani 1 1 d .
H17 H 0.3177 0.3556 0.2158 0.069 Uiso 1 1 calc R
C18 C 0.3185(2) 0.2543(2) 0.2286(4) 0.0684(12) Uani 1 1 d .
H18 H 0.3075 0.2525 0.2878 0.082 Uiso 1 1 calc R
C19 C 0.3297(2) 0.1957(2) 0.1839(4) 0.0707(13) Uani 1 1 d .
H19 H 0.3275 0.1540 0.2146 0.085 Uiso 1 1 calc R
C20 C 0.34380(19) 0.19842(19) 0.0947(3) 0.0556(10) Uani 1 1 d .
H20 H 0.3510 0.1583 0.0652 0.067 Uiso 1 1 calc R
C21 C 0.34770(14) 0.25983(16) 0.0472(3) 0.0376(8) Uani 1 1 d .
C22 C 0.35989(14) 0.26017(17) -0.0546(3) 0.0383(8) Uani 1 1 d .
C23 C 0.52691(17) 0.1550(2) -0.0932(3) 0.0499(10) Uani 1 1 d .
C24 C 0.57737(15) 0.10576(19) -0.0358(3) 0.0441(9) Uani 1 1 d .
C25 C 0.56611(16) 0.0367(2) -0.0372(3) 0.0514(10) Uani 1 1 d .
H25 H 0.5271 0.0203 -0.0755 0.062 Uiso 1 1 calc R
C26 C 0.61211(18) -0.0077(2) 0.0177(3) 0.0594(11) Uani 1 1 d .
H26 H 0.6042 -0.0539 0.0172 0.071 Uiso 1 1 calc R
C27 C 0.67016(17) 0.0168(2) 0.0737(3) 0.0587(11) Uani 1 1 d .
H27 H 0.7013 -0.0134 0.1105 0.070 Uiso 1 1 calc R
C28 C 0.68264(16) 0.0852(2) 0.0757(3) 0.0480(9) Uani 1 1 d .
C29 C 0.63629(14) 0.1298(2) 0.0219(3) 0.0463(9) Uani 1 1 d .
H29 H 0.6442 0.1761 0.0239 0.056 Uiso 1 1 calc R
C30 C 0.74580(17) 0.1124(3) 0.1384(3) 0.0642(13) Uani 1 1 d .
O7 O 0.38929(11) 0.26761(13) -0.2874(2) 0.0476(6) Uani 1 1 d D
H7A H 0.4108(15) 0.268(2) -0.318(3) 0.057 Uiso 1 1 d D
O8 O 0.5189(5) 0.2917(6) 0.1482(13) 0.297(10) Uani 0.50 1 d P

loop_
_atom_site_aniso_label
_atom_site_aniso_U_11
_atom_site_aniso_U_22
_atom_site_aniso_U_33
_atom_site_aniso_U_23
_atom_site_aniso_U_13
_atom_site_aniso_U_12
Zn1 0.0307(2) 0.0388(3) 0.0392(2) 0.00406(17) 0.00861(18) -0.00469(16)
Zn2 0.0328(2) 0.0392(3) 0.0496(3) -0.00745(19) 0.01187(19) -0.00208(17)
N1 0.0326(15) 0.0405(17) 0.0440(17) 0.0053(13) 0.0089(13) -0.0052(13)
N2 0.0339(15) 0.0339(15) 0.0388(16) 0.0019(12) 0.0113(13) 0.0013(12)
N3 0.0330(16) 0.0428(17) 0.0500(18) 0.0066(14) 0.0123(14) 0.0045(13)
O1 0.0571(16) 0.0439(14) 0.0423(15) 0.0092(12) 0.0223(12) 0.0058(12)
O2 0.087(2) 0.0501(16) 0.0551(17) 0.0070(13) 0.0366(16) 0.0193(15)
O3 0.0285(13) 0.0621(17) 0.0701(19) -0.0033(15) 0.0069(13) 0.0002(12)
O4 0.0546(18) 0.0560(19) 0.098(2) 0.0066(17) 0.0179(16) 0.0006(15)
O5 0.0521(18) 0.115(3) 0.063(2) -0.028(2) 0.0199(15) -0.0325(19)
O6 0.0382(17) 0.145(4) 0.091(3) -0.027(2) -0.0020(17) 0.017(2)
C1 0.0300(17) 0.045(2) 0.0373(19) 0.0045(16) 0.0105(15) -0.0009(15)
C2 0.0361(18) 0.0296(17) 0.0385(19) 0.0032(14) 0.0121(15) 0.0000(14)
C3 0.0326(17) 0.0369(18) 0.0318(18) 0.0032(14) 0.0090(14) -0.0038(14)
C4 0.0327(18) 0.0340(19) 0.063(2) 0.0040(17) 0.0055(17) -0.0013(16)
C5 0.040(2) 0.0347(19) 0.069(3) 0.0085(19) 0.0072(19) -0.0015(17)
C6 0.0336(17) 0.0319(17) 0.0312(18) -0.0013(14) 0.0102(14) -0.0021(14)
C7 0.0285(17) 0.0357(19) 0.0354(18) 0.0013(14) 0.0060(14) 0.0008(14)
C8 0.0366(18) 0.0318(18) 0.0352(18) -0.0027(14) 0.0116(15) -0.0017(14)
C9 0.0331(18) 0.0351(19) 0.045(2) 0.0009(15) 0.0121(16) -0.0069(14)
C10 0.0316(17) 0.0342(18) 0.0372(19) -0.0028(15) 0.0115(15) -0.0008(14)
C11 0.0330(19) 0.043(2) 0.048(2) -0.0010(17) 0.0049(16) -0.0014(16)
C12 0.044(2) 0.0326(19) 0.050(2) -0.0023(16) 0.0065(17) -0.0028(16)
C13 0.0316(17) 0.0356(18) 0.0392(19) 0.0013(15) 0.0147(15) 0.0032(14)
C14 0.0288(18) 0.044(2) 0.073(3) 0.0109(19) 0.0107(18) -0.0023(16)
C15 0.036(2) 0.039(2) 0.084(3) 0.015(2) 0.017(2) -0.0023(17)
C16 0.0353(18) 0.0335(18) 0.041(2) 0.0029(15) 0.0150(16) -0.0039(14)
C17 0.080(3) 0.043(2) 0.063(3) -0.0028(19) 0.043(2) -0.003(2)
C18 0.103(4) 0.055(3) 0.068(3) 0.006(2) 0.056(3) -0.007(2)
C19 0.107(4) 0.044(2) 0.076(3) 0.012(2) 0.052(3) -0.013(2)
C20 0.079(3) 0.034(2) 0.064(3) 0.0007(18) 0.038(2) -0.0059(19)
C21 0.0363(18) 0.0321(18) 0.042(2) 0.0034(15) 0.0129(15) -0.0071(15)
C22 0.0330(18) 0.0372(19) 0.040(2) -0.0038(16) 0.0092(15) -0.0094(16)
C23 0.042(2) 0.059(3) 0.052(2) -0.0020(19) 0.0207(19) -0.0022(19)
C24 0.0322(18) 0.053(2) 0.046(2) -0.0030(17) 0.0137(16) -0.0014(16)
C25 0.036(2) 0.056(3) 0.058(2) 0.0011(19) 0.0132(18) -0.0077(18)
C26 0.051(2) 0.053(2) 0.072(3) 0.002(2) 0.021(2) 0.002(2)
C27 0.043(2) 0.078(3) 0.052(2) 0.005(2) 0.0137(19) 0.019(2)
C28 0.036(2) 0.068(3) 0.039(2) -0.0111(19) 0.0145(17) -0.0021(19)
C29 0.0312(19) 0.064(2) 0.043(2) -0.0114(18) 0.0130(17) -0.0048(18)
C30 0.029(2) 0.121(4) 0.041(2) -0.025(3) 0.0112(18) 0.003(3)
O7 0.0477(15) 0.0475(15) 0.0532(16) -0.0022(12) 0.0257(12) -0.0003(12)
O8 0.113(9) 0.136(10) 0.43(2) 0.058(12) -0.126(11) 0.007(7)

loop_
_atom_type_symbol
_atom_type_description
_atom_type_scat_dispersion_real
_atom_type_scat_dispersion_imag
_atom_type_scat_source
C C 0.0033 0.0016 'International Tables Vol C Tables 4.2.6.8 and 6.1.1.4'
H H 0.0000 0.0000 'International Tables Vol C Tables 4.2.6.8 and 6.1.1.4'
N N 0.0061 0.0033 'International Tables Vol C Tables 4.2.6.8 and 6.1.1.4'
O O 0.0106 0.0060 'International Tables Vol C Tables 4.2.6.8 and 6.1.1.4'
Zn Zn 0.2839 1.4301 'International Tables Vol C Tables 4.2.6.8 and 6.1.1.4'

loop_
_geom_angle_atom_site_label_1
_geom_angle_atom_site_label_2
_geom_angle_atom_site_label_3
_geom_angle
_geom_angle_site_symmetry_1
_geom_angle_site_symmetry_3
O7 Zn1 O1 101.67(11) . .
O7 Zn1 N1 98.85(11) . 5_665
O1 Zn1 N1 99.06(11) . 5_665
O7 Zn1 O5 100.23(13) . 8_455
O1 Zn1 O5 99.02(11) . 8_455
N1 Zn1 O5 150.38(13) 5_665 8_455
O7 Zn1 O6 145.85(13) . 8_455
O1 Zn1 O6 108.26(12) . 8_455
N1 Zn1 O6 92.43(13) 5_665 8_455
O5 Zn1 O6 59.58(13) 8_455 8_455
O7 Zn1 C30 125.83(15) . 8_455
O1 Zn1 C30 104.95(11) . 8_455
N1 Zn1 C30 121.85(16) 5_665 8_455
O5 Zn1 C30 29.79(14) 8_455 8_455
O6 Zn1 C30 29.81(15) 8_455 8_455
O7 Zn2 O3 135.00(11) . .
O7 Zn2 O2 108.16(11) . .
O3 Zn2 O2 103.53(12) . .
O7 Zn2 N3 102.50(12) . 4_544
O3 Zn2 N3 100.83(12) . 4_544
O2 Zn2 N3 102.53(12) . 4_544
C1 N1 C5 117.5(3) . .
C1 N1 Zn1 126.8(2) . 5_665
C5 N1 Zn1 115.7(2) . 5_665
C10 N2 C6 118.7(3) . .
C11 N3 C15 117.8(3) . .
C11 N3 Zn2 122.8(2) . 4_554
C15 N3 Zn2 119.4(2) . 4_554
C22 O1 Zn1 137.0(2) . .
C22 O2 Zn2 128.7(2) . .
C23 O3 Zn2 116.5(3) . .
C30 O5 Zn1 90.4(3) . 8_556
C30 O6 Zn1 89.3(3) . 8_556
N1 C1 C2 122.8(3) . .
N1 C1 H1 118.6 . .
C2 C1 H1 118.6 . .
C1 C2 C3 120.0(3) . .
C1 C2 H2 120.0 . .
C3 C2 H2 120.0 . .
C4 C3 C2 116.7(3) . .
C4 C3 C6 119.0(3) . .
C2 C3 C6 124.2(3) . .
C5 C4 C3 120.3(3) . .
C5 C4 H4 119.8 . .
C3 C4 H4 119.8 . .
N1 C5 C4 122.6(3) . .
N1 C5 H5 118.7 . .
C4 C5 H5 118.7 . .
N2 C6 C7 121.9(3) . .
N2 C6 C3 115.2(3) . .
C7 C6 C3 122.8(3) . .
C6 C7 C8 119.6(3) . .
C6 C7 H7 120.2 . .
C8 C7 H7 120.2 . .
C9 C8 C7 118.0(3) . .
C9 C8 C16 121.1(3) . .
C7 C8 C16 120.8(3) . .
C8 C9 C10 119.5(3) . .
C8 C9 H9 120.2 . .
C10 C9 H9 120.2 . .
N2 C10 C9 122.1(3) . .
N2 C10 C13 115.6(3) . .
C9 C10 C13 122.3(3) . .
N3 C11 C12 122.4(3) . .
N3 C11 H11 118.8 . .
C12 C11 H11 118.8 . .
C11 C12 C13 120.5(3) . .
C11 C12 H12 119.7 . .
C13 C12 H12 119.7 . .
C14 C13 C12 117.0(3) . .
C14 C13 C10 120.1(3) . .
C12 C13 C10 122.8(3) . .
C15 C14 C13 120.0(3) . .
C15 C14 H14 120.0 . .
C13 C14 H14 120.0 . .
N3 C15 C14 122.2(3) . .
N3 C15 H15 118.9 . .
C14 C15 H15 118.9 . .
C17 C16 C21 119.2(3) . .
C17 C16 C8 117.3(3) . .
C21 C16 C8 123.4(3) . .
C18 C17 C16 121.3(4) . .
C18 C17 H17 119.3 . .
C16 C17 H17 119.3 . .
C19 C18 C17 119.1(4) . .
C19 C18 H18 120.5 . .
C17 C18 H18 120.5 . .
C20 C19 C18 120.4(4) . .
C20 C19 H19 119.8 . .
C18 C19 H19 119.8 . .
C19 C20 C21 121.4(4) . .
C19 C20 H20 119.3 . .
C21 C20 H20 119.3 . .
C20 C21 C16 118.5(3) . .
C20 C21 C22 119.6(3) . .
C16 C21 C22 121.9(3) . .
O1 C22 O2 125.5(3) . .
O1 C22 C21 117.6(3) . .
O2 C22 C21 116.8(3) . .
O4 C23 O3 123.9(4) . .
O4 C23 C24 120.9(3) . .
O3 C23 C24 115.1(3) . .
C25 C24 C29 119.2(3) . .
C25 C24 C23 120.9(3) . .
C29 C24 C23 119.9(3) . .
C26 C25 C24 120.5(4) . .
C26 C25 H25 119.7 . .
C24 C25 H25 119.7 . .
C25 C26 C27 119.6(4) . .
C25 C26 H26 120.2 . .
C27 C26 H26 120.2 . .
C28 C27 C26 121.0(4) . .
C28 C27 H27 119.5 . .
C26 C27 H27 119.5 . .
C29 C28 C27 119.3(3) . .
C29 C28 C30 119.4(4) . .
C27 C28 C30 121.2(4) . .
C28 C29 C24 120.4(4) . .
C28 C29 H29 119.8 . .
C24 C29 H29 119.8 . .
O5 C30 O6 120.7(4) . .
O5 C30 C28 120.7(4) . .
O6 C30 C28 118.6(5) . .
O5 C30 Zn1 59.8(2) . 8_556
O6 C30 Zn1 60.9(2) . 8_556
C28 C30 Zn1 177.1(3) . 8_556
Zn2 O7 Zn1 118.10(13) . .
Zn2 O7 H7A 108(3) . .
Zn1 O7 H7A 129(3) . .

loop_
_geom_bond_atom_site_label_1
_geom_bond_atom_site_label_2
_geom_bond_distance
_geom_bond_site_symmetry_2
Zn1 O7 1.943(3) .
Zn1 O1 1.995(2) .
Zn1 N1 2.058(3) 5_665
Zn1 O5 2.152(3) 8_455
Zn1 O6 2.175(4) 8_455
Zn1 C30 2.488(4) 8_455
Zn2 O7 1.903(3) .
Zn2 O3 1.917(3) .
Zn2 O2 1.977(3) .
Zn2 N3 2.046(3) 4_544
N1 C1 1.334(4) .
N1 C5 1.341(4) .
N1 Zn1 2.058(3) 5_665
N2 C10 1.333(4) .
N2 C6 1.339(4) .
N3 C11 1.339(4) .
N3 C15 1.345(4) .
N3 Zn2 2.046(3) 4_554
O1 C22 1.235(4) .
O2 C22 1.257(4) .
O3 C23 1.273(4) .
O4 C23 1.235(5) .
O5 C30 1.236(6) .
O5 Zn1 2.152(3) 8_556
O6 C30 1.237(6) .
O6 Zn1 2.175(4) 8_556
C1 C2 1.376(4) .
C1 H1 0.9300 .
C2 C3 1.384(4) .
C2 H2 0.9300 .
C3 C4 1.383(4) .
C3 C6 1.488(4) .
C4 C5 1.369(5) .
C4 H4 0.9300 .
C5 H5 0.9300 .
C6 C7 1.378(4) .
C7 C8 1.381(4) .
C7 H7 0.9300 .
C8 C9 1.379(4) .
C8 C16 1.496(4) .
C9 C10 1.381(5) .
C9 H9 0.9300 .
C10 C13 1.485(4) .
C11 C12 1.363(5) .
C11 H11 0.9300 .
C12 C13 1.382(5) .
C12 H12 0.9300 .
C13 C14 1.381(5) .
C14 C15 1.375(5) .
C14 H14 0.9300 .
C15 H15 0.9300 .
C16 C17 1.387(5) .
C16 C21 1.391(5) .
C17 C18 1.377(5) .
C17 H17 0.9300 .
C18 C19 1.373(6) .
C18 H18 0.9300 .
C19 C20 1.365(5) .
C19 H19 0.9300 .
C20 C21 1.389(5) .
C20 H20 0.9300 .
C21 C22 1.503(5) .
C23 C24 1.505(5) .
C24 C25 1.385(5) .
C24 C29 1.399(4) .
C25 C26 1.374(5) .
C25 H25 0.9300 .
C26 C27 1.382(5) .
C26 H26 0.9300 .
C27 C28 1.380(6) .
C27 H27 0.9300 .
C28 C29 1.378(5) .
C28 C30 1.511(5) .
C29 H29 0.9300 .
C30 Zn1 2.488(4) 8_556
O7 H7A 0.772(18) .

loop_
_geom_torsion_atom_site_label_1
_geom_torsion_atom_site_label_2
_geom_torsion_atom_site_label_3
_geom_torsion_atom_site_label_4
_geom_torsion
_geom_torsion_site_symmetry_1
_geom_torsion_site_symmetry_4
O7 Zn1 O1 C22 7.4(4) . .
N1 Zn1 O1 C22 -93.6(3) 5_665 .
O5 Zn1 O1 C22 109.9(3) 8_455 .
O6 Zn1 O1 C22 170.8(3) 8_455 .
C30 Zn1 O1 C22 139.8(3) 8_455 .
O7 Zn2 O2 C22 9.1(3) . .
O3 Zn2 O2 C22 156.7(3) . .
N3 Zn2 O2 C22 -98.7(3) 4_544 .
O7 Zn2 O3 C23 52.3(3) . .
O2 Zn2 O3 C23 -81.7(3) . .
N3 Zn2 O3 C23 172.5(3) 4_544 .
C5 N1 C1 C2 -1.5(5) . .
Zn1 N1 C1 C2 175.0(2) 5_665 .
N1 C1 C2 C3 0.0(5) . .
C1 C2 C3 C4 1.7(5) . .
C1 C2 C3 C6 -175.6(3) . .
C2 C3 C4 C5 -1.9(5) . .
C6 C3 C4 C5 175.6(3) . .
C1 N1 C5 C4 1.3(5) . .
Zn1 N1 C5 C4 -175.6(3) 5_665 .
C3 C4 C5 N1 0.4(6) . .
C10 N2 C6 C7 2.0(5) . .
C10 N2 C6 C3 -175.3(3) . .
C4 C3 C6 N2 14.2(4) . .
C2 C3 C6 N2 -168.6(3) . .
C4 C3 C6 C7 -163.1(3) . .
C2 C3 C6 C7 14.2(5) . .
N2 C6 C7 C8 -4.0(5) . .
C3 C6 C7 C8 173.1(3) . .
C6 C7 C8 C9 2.7(5) . .
C6 C7 C8 C16 -173.2(3) . .
C7 C8 C9 C10 0.4(5) . .
C16 C8 C9 C10 176.3(3) . .
C6 N2 C10 C9 1.2(5) . .
C6 N2 C10 C13 179.6(3) . .
C8 C9 C10 N2 -2.4(5) . .
C8 C9 C10 C13 179.4(3) . .
C15 N3 C11 C12 -0.6(5) . .
Zn2 N3 C11 C12 179.5(3) 4_554 .
N3 C11 C12 C13 -0.4(6) . .
C11 C12 C13 C14 0.8(5) . .
C11 C12 C13 C10 178.5(3) . .
N2 C10 C13 C14 -16.1(5) . .
C9 C10 C13 C14 162.3(3) . .
N2 C10 C13 C12 166.2(3) . .
C9 C10 C13 C12 -15.5(5) . .
C12 C13 C14 C15 -0.2(5) . .
C10 C13 C14 C15 -178.0(3) . .
C11 N3 C15 C14 1.2(6) . .
Zn2 N3 C15 C14 -178.9(3) 4_554 .
C13 C14 C15 N3 -0.9(6) . .
C9 C8 C16 C17 -79.6(4) . .
C7 C8 C16 C17 96.2(4) . .
C9 C8 C16 C21 103.7(4) . .
C7 C8 C16 C21 -80.5(4) . .
C21 C16 C17 C18 0.3(6) . .
C8 C16 C17 C18 -176.6(4) . .
C16 C17 C18 C19 1.9(7) . .
C17 C18 C19 C20 -2.3(8) . .
C18 C19 C20 C21 0.4(7) . .
C19 C20 C21 C16 1.9(6) . .
C19 C20 C21 C22 -176.5(4) . .
C17 C16 C21 C20 -2.1(5) . .
C8 C16 C21 C20 174.6(3) . .
C17 C16 C21 C22 176.2(3) . .
C8 C16 C21 C22 -7.1(5) . .
Zn1 O1 C22 O2 -7.6(6) . .
Zn1 O1 C22 C21 173.6(2) . .
Zn2 O2 C22 O1 -2.5(5) . .
Zn2 O2 C22 C21 176.3(2) . .
C20 C21 C22 O1 153.7(3) . .
C16 C21 C22 O1 -24.6(5) . .
C20 C21 C22 O2 -25.2(5) . .
C16 C21 C22 O2 156.5(3) . .
Zn2 O3 C23 O4 -8.7(5) . .
Zn2 O3 C23 C24 170.9(2) . .
O4 C23 C24 C25 179.1(4) . .
O3 C23 C24 C25 -0.5(5) . .
O4 C23 C24 C29 0.5(6) . .
O3 C23 C24 C29 -179.1(3) . .
C29 C24 C25 C26 0.3(6) . .
C23 C24 C25 C26 -178.3(3) . .
C24 C25 C26 C27 -0.7(6) . .
C25 C26 C27 C28 0.3(6) . .
C26 C27 C28 C29 0.6(6) . .
C26 C27 C28 C30 178.9(3) . .
C27 C28 C29 C24 -1.0(5) . .
C30 C28 C29 C24 -179.4(3) . .
C25 C24 C29 C28 0.6(5) . .
C23 C24 C29 C28 179.3(3) . .
Zn1 O5 C30 O6 -2.7(4) 8_556 .
Zn1 O5 C30 C28 176.7(3) 8_556 .
Zn1 O6 C30 O5 2.7(4) 8_556 .
Zn1 O6 C30 C28 -176.7(3) 8_556 .
C29 C28 C30 O5 -2.0(6) . .
C27 C28 C30 O5 179.6(4) . .
C29 C28 C30 O6 177.4(4) . .
C27 C28 C30 O6 -0.9(6) . .
C29 C28 C30 Zn1 98(8) . 8_556
C27 C28 C30 Zn1 -81(8) . 8_556
O3 Zn2 O7 Zn1 -139.38(14) . .
O2 Zn2 O7 Zn1 -6.83(18) . .
N3 Zn2 O7 Zn1 101.03(15) 4_544 .
O1 Zn1 O7 Zn2 1.61(16) . .
N1 Zn1 O7 Zn2 102.86(15) 5_665 .
O5 Zn1 O7 Zn2 -99.91(16) 8_455 .
O6 Zn1 O7 Zn2 -149.34(18) 8_455 .
C30 Zn1 O7 Zn2 -116.68(17) 8_455 .
